data_7154482
loop_
_publ_author_name
'Yu, Jiangang'
'Kehr, Gerald'
'Daniliuc, Constantin G.'
'Bannwarth, Christoph'
'Grimme, Stefan'
'Erker, Gerhard'

_publ_section_title
;
 Direct synthesis of a geminal zwitterionic phosphonium/hydridoborate
 system - developing an alternative tool for generating frustrated Lewis
 pair hydrogen activation systems.
;
_journal_issue 20
_journal_name_full 'Organic &amp; biomolecular chemistry'
_journal_page_first 5783
_journal_page_last 5792
_journal_paper_doi 10.1039/c5ob00634a
_journal_volume 13
_journal_year 2015
_chemical_formula_sum 'C32 H28 B F10 P'
_chemical_formula_weight 644.32
_chemical_name_systematic
; 
 ? 
;
_space_group_IT_number 14
_symmetry_cell_setting monoclinic
_symmetry_space_group_name_Hall '-P 2yn'
_symmetry_space_group_name_H-M 'P 1 21/n 1'
_atom_sites_solution_hydrogens geom
_atom_sites_solution_primary direct
_atom_sites_solution_secondary difmap
_audit_creation_method SHELXL-97
_audit_update_record
;
2015-03-20 deposited with the CCDC.
2015-04-15 downloaded from the CCDC.
;
_cell_angle_alpha 90.00
_cell_angle_beta 104.377(2)
_cell_angle_gamma 90.00
_cell_formula_units_Z 4
_cell_length_a 8.8140(3)
_cell_length_b 24.0603(8)
_cell_length_c 14.3592(4)
_cell_measurement_reflns_used 4703
_cell_measurement_temperature 223(2)
_cell_measurement_theta_max 68.25
_cell_measurement_theta_min 0.88
_cell_volume 2949.76(16)
_computing_cell_refinement 'Collect (Nonius B.V., 1998)'
_computing_data_collection 'Collect (Nonius B.V., 1998)'
_computing_data_reduction 'Denzo-SMN (Otwinowski & Minor, 1997)'
_computing_molecular_graphics 'XP (BrukerAXS, 2000)'
_computing_publication_material 'SHELXL-97 (Sheldrick, 1997)'
_computing_structure_refinement 'SHELXL-97 (Sheldrick, 1997)'
_computing_structure_solution 'SHELXS-97 (Sheldrick, 1990)'
_diffrn_ambient_temperature 223(2)
_diffrn_measured_fraction_theta_full 0.959
_diffrn_measured_fraction_theta_max 0.959
_diffrn_measurement_device_type 'Nonius KappaCCD APEXII'
_diffrn_measurement_method '\w and \f scans'
_diffrn_radiation_monochromator graphite
_diffrn_radiation_source 'fine-focus sealed tube'
_diffrn_radiation_type CuK\a
_diffrn_radiation_wavelength 1.54178
_diffrn_reflns_av_R_equivalents 0.034
_diffrn_reflns_av_sigmaI/netI 0.0228
_diffrn_reflns_limit_h_max 10
_diffrn_reflns_limit_h_min 0
_diffrn_reflns_limit_k_max 28
_diffrn_reflns_limit_k_min 0
_diffrn_reflns_limit_l_max 16
_diffrn_reflns_limit_l_min -16
_diffrn_reflns_number 18372
_diffrn_reflns_theta_full 67.27
_diffrn_reflns_theta_max 67.27
_diffrn_reflns_theta_min 3.67
_exptl_absorpt_coefficient_mu 1.600
_exptl_absorpt_correction_T_max 0.8071
_exptl_absorpt_correction_T_min 0.6905
_exptl_absorpt_correction_type multi-scan
_exptl_absorpt_process_details 'Denzo (Otwinowski, Borek, Majewski & Minor, 2003)'
_exptl_crystal_colour colourless
_exptl_crystal_density_diffrn 1.451
_exptl_crystal_density_method 'not measured'
_exptl_crystal_description prism
_exptl_crystal_F_000 1320
_exptl_crystal_size_max 0.25
_exptl_crystal_size_mid 0.20
_exptl_crystal_size_min 0.14
_refine_diff_density_max 0.266
_refine_diff_density_min -0.201
_refine_diff_density_rms 0.037
_refine_ls_extinction_method none
_refine_ls_goodness_of_fit_ref 1.121
_refine_ls_hydrogen_treatment mixed
_refine_ls_matrix_type full
_refine_ls_number_parameters 656
_refine_ls_number_reflns 5076
_refine_ls_number_restraints 705
_refine_ls_restrained_S_all 1.146
_refine_ls_R_factor_all 0.0598
_refine_ls_R_factor_gt 0.0574
_refine_ls_shift/su_max 0.001
_refine_ls_shift/su_mean 0.000
_refine_ls_structure_factor_coef Fsqd
_refine_ls_weighting_details 'calc w=1/[\s^2^(Fo^2^)+(0.0354P)^2^+2.3101P] where P=(Fo^2^+2Fc^2^)/3'
_refine_ls_weighting_scheme calc
_refine_ls_wR_factor_gt 0.1339
_refine_ls_wR_factor_ref 0.1352
_reflns_number_gt 4770
_reflns_number_total 5076
_reflns_threshold_expression >2sigma(I)
_cod_data_source_file c5ob00634a2.cif
_cod_data_source_block erk7395
_cod_depositor_comments 'Adding full bibliography for 7154478--7154486.cif.'
_cod_original_cell_volume 2949.75(16)
_cod_original_sg_symbol_H-M P21/n
_cod_database_code 7154482

loop_
_symmetry_equiv_pos_as_xyz
'x, y, z'
'-x+1/2, y+1/2, -z+1/2'
'-x, -y, -z'
'x-1/2, -y-1/2, z-1/2'

loop_
_atom_site_label
_atom_site_type_symbol
_atom_site_fract_x
_atom_site_fract_y
_atom_site_fract_z
_atom_site_U_iso_or_equiv
_atom_site_adp_type
_atom_site_occupancy
_atom_site_symmetry_multiplicity
_atom_site_calc_flag
_atom_site_refinement_flags
_atom_site_disorder_assembly
_atom_site_disorder_group
C11 C 0.1736(3) 0.08584(11) 0.47061(18) 0.0498(6) Uani 1 1 d D . .
C21 C 0.0337(3) 0.16521(12) 0.58755(18) 0.0542(6) Uani 1 1 d D . .
P1 P 0.16387(12) 0.10541(5) 0.59039(6) 0.0443(3) Uani 0.850(3) 1 d PDU A 1
H01 H 0.093(3) 0.0642(11) 0.6143(18) 0.036(7) Uiso 0.850(3) 1 d P A 1
C1 C 0.3451(4) 0.10817(16) 0.6825(2) 0.0486(9) Uani 0.850(3) 1 d PDU A 1
H1 H 0.4215 0.1335 0.6644 0.058 Uiso 0.850(3) 1 calc PR A 1
C2 C 0.4087(10) 0.0472(3) 0.6964(6) 0.067(2) Uani 0.850(3) 1 d PDU A 1
H2A H 0.5145 0.0473 0.7371 0.101 Uiso 0.850(3) 1 calc PR A 1
H2B H 0.4090 0.0313 0.6343 0.101 Uiso 0.850(3) 1 calc PR A 1
H2C H 0.3420 0.0250 0.7264 0.101 Uiso 0.850(3) 1 calc PR A 1
B1 B 0.3014(4) 0.12876(16) 0.7838(3) 0.0525(9) Uani 0.850(3) 1 d PDU A 1
H02 H 0.190(4) 0.1050(13) 0.783(2) 0.054(8) Uiso 0.850(3) 1 d P A 1
C31 C 0.4340(5) 0.10949(19) 0.8791(3) 0.0520(9) Uani 0.850(3) 1 d PDU A 1
F32 F 0.6461(3) 0.14457(12) 0.82227(16) 0.0850(8) Uani 0.850(3) 1 d PDU A 1
C32 C 0.5937(6) 0.1183(2) 0.8919(3) 0.0617(11) Uani 0.850(3) 1 d PDU A 1
F33 F 0.8602(3) 0.11152(17) 0.9777(2) 0.1100(11) Uani 0.850(3) 1 d PDU A 1
C33 C 0.7083(5) 0.1020(3) 0.9715(4) 0.0762(14) Uani 0.850(3) 1 d PDU A 1
F34 F 0.7697(5) 0.0583(2) 1.1240(3) 0.1078(13) Uani 0.850(3) 1 d PDU A 1
C34 C 0.6645(6) 0.0749(3) 1.0448(4) 0.0756(19) Uani 0.850(3) 1 d PDU A 1
F35 F 0.4638(5) 0.04169(19) 1.1099(3) 0.1044(12) Uani 0.850(3) 1 d PDU A 1
C35 C 0.5082(7) 0.0672(5) 1.0380(5) 0.0728(19) Uani 0.850(3) 1 d PDU A 1
F36 F 0.2475(3) 0.07149(11) 0.9540(2) 0.0836(7) Uani 0.850(3) 1 d PDU A 1
C36 C 0.3979(5) 0.0836(2) 0.9561(3) 0.0614(11) Uani 0.850(3) 1 d PDU A 1
C41 C 0.2671(5) 0.19564(15) 0.7880(3) 0.0563(9) Uani 0.850(3) 1 d PDU A 1
F42 F 0.0551(3) 0.17916(11) 0.85841(17) 0.0879(8) Uani 0.850(3) 1 d PDU A 1
C42 C 0.1426(5) 0.21506(18) 0.8232(3) 0.0671(10) Uani 0.850(3) 1 d PDU A 1
F43 F -0.0249(4) 0.28520(16) 0.8532(3) 0.1142(12) Uani 0.850(3) 1 d PDU A 1
C43 C 0.1013(7) 0.2700(2) 0.8230(4) 0.0813(14) Uani 0.850(3) 1 d PDU A 1
F44 F 0.1406(10) 0.3629(2) 0.7858(5) 0.124(2) Uani 0.850(3) 1 d PDU A 1
C44 C 0.1835(11) 0.3092(2) 0.7890(7) 0.0854(18) Uani 0.850(3) 1 d PDU A 1
F45 F 0.3920(6) 0.33147(17) 0.7210(4) 0.1199(14) Uani 0.850(3) 1 d PDU A 1
C45 C 0.3075(8) 0.2930(2) 0.7558(5) 0.0810(16) Uani 0.850(3) 1 d PDU A 1
F46 F 0.4704(3) 0.22544(11) 0.7189(3) 0.0872(8) Uani 0.850(3) 1 d PDU A 1
C46 C 0.3469(6) 0.23750(19) 0.7566(4) 0.0655(11) Uani 0.850(3) 1 d PDU A 1
P1A P 0.2103(9) 0.1315(4) 0.5878(4) 0.0632(19) Uani 0.150(3) 1 d PDU A 2
H01A H 0.314(12) 0.165(5) 0.580(11) 0.04(4) Uiso 0.150(3) 1 d PD A 2
C1A C 0.299(2) 0.0986(7) 0.6996(12) 0.060(7) Uani 0.150(3) 1 d PDU A 2
H1A H 0.2178 0.0859 0.7316 0.073 Uiso 0.150(3) 1 calc PR A 2
C2A C 0.400(3) 0.0483(10) 0.681(2) 0.023(5) Uani 0.150(3) 1 d PDU A 2
H201 H 0.5031 0.0614 0.6784 0.035 Uiso 0.150(3) 1 calc PR A 2
H202 H 0.3494 0.0307 0.6209 0.035 Uiso 0.150(3) 1 calc PR A 2
H203 H 0.4111 0.0217 0.7332 0.035 Uiso 0.150(3) 1 calc PR A 2
B1A B 0.418(2) 0.1434(7) 0.7687(12) 0.070(6) Uani 0.150(3) 1 d PDU A 2
H02A H 0.521(12) 0.148(7) 0.738(11) 0.05(5) Uiso 0.150(3) 1 d PD A 2
C31A C 0.495(2) 0.1182(9) 0.8747(12) 0.040(5) Uani 0.150(3) 1 d PDU A 2
F32A F 0.7408(19) 0.1607(6) 0.8677(11) 0.092(4) Uani 0.150(3) 1 d PDU A 2
C32A C 0.653(2) 0.1285(12) 0.9112(15) 0.063(7) Uani 0.150(3) 1 d PDU A 2
F33A F 0.886(2) 0.1221(10) 1.0331(16) 0.122(7) Uani 0.150(3) 1 d PDU A 2
C33A C 0.732(3) 0.1100(17) 1.0009(17) 0.084(9) Uani 0.150(3) 1 d PDU A 2
F34A F 0.731(4) 0.0601(19) 1.140(2) 0.152(14) Uani 0.150(3) 1 d PDU A 2
C34A C 0.650(3) 0.0856(16) 1.0598(18) 0.065(9) Uani 0.150(3) 1 d PDU A 2
F35A F 0.434(3) 0.0318(12) 1.0721(16) 0.115(9) Uani 0.150(3) 1 d PDU A 2
C35A C 0.503(4) 0.064(3) 1.018(2) 0.069(9) Uani 0.150(3) 1 d PDU A 2
F36A F 0.2786(17) 0.0674(7) 0.8979(13) 0.096(5) Uani 0.150(3) 1 d PDU A 2
C36A C 0.429(2) 0.0832(12) 0.9272(15) 0.062(7) Uani 0.150(3) 1 d PDU A 2
C41A C 0.344(3) 0.2049(7) 0.7781(16) 0.064(5) Uani 0.150(3) 1 d PDU A 2
F42A F 0.175(2) 0.1756(7) 0.8710(12) 0.109(5) Uani 0.150(3) 1 d PDU A 2
C42A C 0.225(3) 0.2162(7) 0.8214(17) 0.061(5) Uani 0.150(3) 1 d PDU A 2
F43A F 0.049(3) 0.2747(13) 0.872(2) 0.148(11) Uani 0.150(3) 1 d PDU A 2
C43A C 0.162(4) 0.2687(9) 0.824(3) 0.090(9) Uani 0.150(3) 1 d PDU A 2
F44A F 0.132(5) 0.3616(11) 0.760(3) 0.094(8) Uani 0.150(3) 1 d PDU A 2
C44A C 0.199(6) 0.3107(12) 0.769(4) 0.077(9) Uani 0.150(3) 1 d PDU A 2
F45A F 0.375(3) 0.3386(10) 0.6744(16) 0.106(8) Uani 0.150(3) 1 d PDU A 2
C45A C 0.321(4) 0.3011(8) 0.728(2) 0.055(7) Uani 0.150(3) 1 d PDU A 2
F46A F 0.497(2) 0.2442(8) 0.6814(13) 0.093(5) Uani 0.150(3) 1 d PDU A 2
C46A C 0.382(3) 0.2485(7) 0.7292(19) 0.057(6) Uani 0.150(3) 1 d PDU A 2
C12 C 0.3087(3) 0.08542(11) 0.43431(19) 0.0536(6) Uani 1 1 d . A .
C13 C 0.2958(3) 0.06537(12) 0.3418(2) 0.0608(7) Uani 1 1 d . . .
H13 H 0.3854 0.0656 0.3175 0.073 Uiso 1 1 calc R A .
C14 C 0.1569(4) 0.04512(13) 0.2836(2) 0.0637(7) Uani 1 1 d . A .
C15 C 0.0259(3) 0.04628(12) 0.32019(19) 0.0583(7) Uani 1 1 d . . .
H15 H -0.0697 0.0332 0.2817 0.070 Uiso 1 1 calc R A .
C16 C 0.0302(3) 0.06604(11) 0.41150(19) 0.0525(6) Uani 1 1 d . A .
C17 C 0.4681(3) 0.10606(14) 0.4883(2) 0.0692(8) Uani 1 1 d . . .
H17A H 0.5088 0.0823 0.5434 0.104 Uiso 1 1 calc R A .
H17B H 0.4591 0.1438 0.5101 0.104 Uiso 1 1 calc R . .
H17C H 0.5387 0.1054 0.4462 0.104 Uiso 1 1 calc R . .
C18 C 0.1473(4) 0.02388(18) 0.1836(2) 0.0889(11) Uani 1 1 d . . .
H18A H 0.1296 0.0548 0.1389 0.133 Uiso 1 1 calc R A .
H18B H 0.0614 -0.0023 0.1654 0.133 Uiso 1 1 calc R . .
H18C H 0.2447 0.0055 0.1823 0.133 Uiso 1 1 calc R . .
C19 C -0.1213(3) 0.06481(13) 0.4422(2) 0.0619(7) Uani 1 1 d . . .
H19A H -0.2056 0.0530 0.3886 0.093 Uiso 1 1 calc R A .
H19B H -0.1438 0.1017 0.4627 0.093 Uiso 1 1 calc R . .
H19C H -0.1120 0.0389 0.4951 0.093 Uiso 1 1 calc R . .
C22 C 0.0609(3) 0.21540(13) 0.5450(2) 0.0607(7) Uani 1 1 d . A .
C23 C -0.0372(4) 0.26007(13) 0.5485(2) 0.0691(8) Uani 1 1 d . . .
H23 H -0.0201 0.2937 0.5196 0.083 Uiso 1 1 calc R A .
C24 C -0.1595(4) 0.25687(13) 0.5932(2) 0.0685(8) Uani 1 1 d . A .
C25 C -0.1852(3) 0.20642(13) 0.6323(2) 0.0632(7) Uani 1 1 d . . .
H25 H -0.2695 0.2033 0.6613 0.076 Uiso 1 1 calc R A .
C26 C -0.0921(3) 0.15997(12) 0.63092(19) 0.0557(6) Uani 1 1 d . A .
C27 C 0.1933(4) 0.22307(15) 0.4968(3) 0.0829(10) Uani 1 1 d . . .
H27A H 0.2067 0.2623 0.4857 0.124 Uiso 1 1 calc R A .
H27B H 0.1692 0.2035 0.4358 0.124 Uiso 1 1 calc R . .
H27C H 0.2893 0.2083 0.5378 0.124 Uiso 1 1 calc R . .
C28 C -0.2608(5) 0.30672(17) 0.6000(3) 0.1017(13) Uani 1 1 d . . .
H28A H -0.2754 0.3288 0.5420 0.152 Uiso 1 1 calc R A .
H28B H -0.2102 0.3291 0.6552 0.152 Uiso 1 1 calc R . .
H28C H -0.3619 0.2942 0.6072 0.152 Uiso 1 1 calc R . .
C29 C -0.1349(4) 0.10730(13) 0.6769(2) 0.0690(8) Uani 1 1 d . . .
H29A H -0.2316 0.1132 0.6963 0.104 Uiso 1 1 calc R A .
H29B H -0.0517 0.0980 0.7329 0.104 Uiso 1 1 calc R . .
H29C H -0.1489 0.0770 0.6309 0.104 Uiso 1 1 calc R . .

loop_
_atom_site_aniso_label
_atom_site_aniso_U_11
_atom_site_aniso_U_22
_atom_site_aniso_U_33
_atom_site_aniso_U_23
_atom_site_aniso_U_13
_atom_site_aniso_U_12
C11 0.0465(14) 0.0540(14) 0.0480(14) 0.0099(11) 0.0098(11) 0.0067(11)
C21 0.0454(14) 0.0663(17) 0.0469(14) 0.0025(12) 0.0043(11) 0.0040(12)
P1 0.0390(5) 0.0479(6) 0.0449(4) 0.0050(4) 0.0080(3) 0.0002(4)
C1 0.0445(18) 0.0488(19) 0.0506(18) 0.0035(14) 0.0082(15) 0.0014(15)
C2 0.075(4) 0.062(3) 0.059(4) 0.000(3) 0.004(3) 0.010(3)
B1 0.0456(19) 0.060(2) 0.0511(19) 0.0017(16) 0.0106(15) 0.0003(16)
C31 0.047(2) 0.060(2) 0.0491(19) 0.0007(16) 0.0118(17) -0.0013(19)
F32 0.0523(13) 0.143(2) 0.0594(13) 0.0148(13) 0.0127(10) -0.0090(13)
C32 0.054(3) 0.083(3) 0.046(2) 0.003(2) 0.010(2) 0.000(2)
F33 0.0570(15) 0.175(3) 0.088(2) 0.010(2) -0.0015(13) 0.0051(16)
C33 0.054(2) 0.101(4) 0.068(3) -0.004(3) 0.007(2) 0.004(2)
F34 0.099(2) 0.140(3) 0.0643(16) 0.0214(17) -0.0173(17) 0.035(2)
C34 0.084(3) 0.085(4) 0.049(2) 0.004(3) 0.000(2) 0.026(3)
F35 0.126(3) 0.112(3) 0.076(2) 0.041(2) 0.026(2) 0.0068(19)
C35 0.087(3) 0.076(3) 0.054(3) 0.017(3) 0.015(2) 0.009(2)
F36 0.0740(15) 0.0991(17) 0.0811(16) 0.0253(14) 0.0258(12) -0.0064(12)
C36 0.062(2) 0.065(2) 0.059(2) 0.007(2) 0.017(2) 0.0022(18)
C41 0.052(2) 0.065(2) 0.0476(18) -0.0096(16) 0.0050(17) 0.0063(18)
F42 0.0830(17) 0.1094(19) 0.0807(15) -0.0040(13) 0.0381(13) 0.0140(14)
C42 0.058(2) 0.085(3) 0.056(2) -0.0108(19) 0.009(2) 0.007(2)
F43 0.105(2) 0.122(2) 0.122(3) -0.0390(19) 0.040(2) 0.030(2)
C43 0.074(3) 0.091(3) 0.076(3) -0.028(2) 0.013(3) 0.021(2)
F44 0.135(3) 0.073(2) 0.152(5) -0.043(2) 0.015(3) 0.025(2)
C44 0.089(4) 0.067(3) 0.089(5) -0.032(3) 0.003(3) 0.016(3)
F45 0.128(3) 0.066(2) 0.169(4) -0.016(2) 0.043(3) -0.0179(19)
C45 0.085(3) 0.064(3) 0.089(5) -0.010(3) 0.013(3) -0.008(2)
F46 0.0739(16) 0.0679(16) 0.128(2) -0.0107(15) 0.0402(16) -0.0081(13)
C46 0.061(2) 0.064(3) 0.071(3) -0.012(2) 0.015(2) 0.000(2)
P1A 0.057(4) 0.076(5) 0.055(3) 0.007(3) 0.011(2) 0.006(3)
C1A 0.060(10) 0.053(9) 0.065(9) 0.008(7) 0.009(7) -0.008(7)
C2A 0.016(8) 0.028(9) 0.020(7) 0.013(6) -0.004(6) 0.007(6)
B1A 0.075(10) 0.066(10) 0.064(10) 0.002(8) 0.008(8) 0.005(8)
C31A 0.036(9) 0.047(7) 0.035(7) 0.005(6) 0.004(7) -0.002(8)
F32A 0.080(8) 0.104(8) 0.092(8) -0.007(7) 0.022(7) -0.005(6)
C32A 0.064(11) 0.062(9) 0.061(10) 0.001(8) 0.013(8) -0.002(8)
F33A 0.113(10) 0.130(10) 0.122(10) -0.003(9) 0.026(8) 0.004(8)
C33A 0.078(12) 0.087(11) 0.083(12) -0.006(9) 0.011(8) 0.008(8)
F34A 0.150(17) 0.152(16) 0.144(17) 0.007(9) 0.019(9) 0.005(10)
C34A 0.071(11) 0.065(11) 0.052(11) -0.007(8) 0.004(7) 0.010(8)
F35A 0.125(11) 0.110(11) 0.106(13) 0.007(9) 0.018(9) 0.005(8)
C35A 0.075(11) 0.070(11) 0.064(12) 0.004(9) 0.022(8) 0.002(8)
F36A 0.097(8) 0.103(8) 0.089(8) 0.012(7) 0.026(7) -0.001(7)
C36A 0.053(9) 0.068(9) 0.063(11) -0.001(9) 0.013(8) 0.002(8)
C41A 0.065(9) 0.065(9) 0.061(8) -0.002(7) 0.014(7) -0.001(8)
F42A 0.109(9) 0.116(9) 0.103(9) -0.011(7) 0.029(7) 0.001(8)
C42A 0.058(8) 0.068(8) 0.057(8) 0.001(7) 0.016(8) -0.003(8)
F43A 0.141(14) 0.147(14) 0.149(13) -0.017(9) 0.025(10) 0.016(9)
C43A 0.087(12) 0.097(12) 0.086(11) -0.019(8) 0.022(9) 0.008(9)
F44A 0.094(11) 0.079(11) 0.101(11) 0.000(8) 0.008(8) 0.028(8)
C44A 0.082(11) 0.068(12) 0.078(12) -0.008(8) 0.016(8) 0.005(9)
F45A 0.118(10) 0.086(10) 0.108(11) 0.010(8) 0.019(8) -0.006(7)
C45A 0.059(9) 0.044(9) 0.060(10) -0.003(7) 0.009(7) -0.009(7)
F46A 0.087(8) 0.089(9) 0.102(9) 0.004(7) 0.024(7) 0.006(7)
C46A 0.056(9) 0.054(9) 0.060(10) -0.004(7) 0.014(7) 0.001(8)
C12 0.0473(14) 0.0602(15) 0.0539(15) 0.0092(12) 0.0132(12) 0.0046(12)
C13 0.0545(16) 0.0718(18) 0.0595(17) 0.0106(14) 0.0203(13) 0.0104(14)
C14 0.0687(18) 0.0703(18) 0.0521(15) 0.0087(13) 0.0148(14) 0.0110(15)
C15 0.0541(15) 0.0663(17) 0.0501(15) 0.0048(13) 0.0043(12) 0.0015(13)
C16 0.0468(14) 0.0545(15) 0.0546(15) 0.0116(12) 0.0097(11) 0.0063(11)
C17 0.0484(16) 0.091(2) 0.0714(19) 0.0048(16) 0.0202(14) -0.0033(15)
C18 0.088(2) 0.122(3) 0.0562(18) -0.0068(19) 0.0187(17) 0.011(2)
C19 0.0461(15) 0.0751(19) 0.0629(17) 0.0012(14) 0.0108(12) -0.0002(13)
C22 0.0571(16) 0.0676(18) 0.0556(16) -0.0018(13) 0.0108(13) -0.0019(14)
C23 0.079(2) 0.0599(17) 0.0648(18) 0.0066(14) 0.0120(16) 0.0011(15)
C24 0.0672(19) 0.0696(19) 0.0648(18) 0.0009(15) 0.0089(15) 0.0161(15)
C25 0.0553(16) 0.0743(19) 0.0598(17) 0.0030(14) 0.0137(13) 0.0141(14)
C26 0.0486(14) 0.0677(17) 0.0491(14) 0.0046(12) 0.0089(11) 0.0082(13)
C27 0.083(2) 0.074(2) 0.099(3) 0.0080(19) 0.037(2) -0.0074(18)
C28 0.124(3) 0.084(3) 0.101(3) 0.010(2) 0.035(2) 0.042(2)
C29 0.0670(18) 0.076(2) 0.0702(19) 0.0089(15) 0.0282(15) 0.0096(15)

loop_
_atom_type_symbol
_atom_type_description
_atom_type_scat_dispersion_real
_atom_type_scat_dispersion_imag
_atom_type_scat_source
C C 0.0181 0.0091 'International Tables Vol C Tables 4.2.6.8 and 6.1.1.4'
H H 0.0000 0.0000 'International Tables Vol C Tables 4.2.6.8 and 6.1.1.4'
B B 0.0090 0.0039 'International Tables Vol C Tables 4.2.6.8 and 6.1.1.4'
F F 0.0727 0.0534 'International Tables Vol C Tables 4.2.6.8 and 6.1.1.4'
P P 0.2955 0.4335 'International Tables Vol C Tables 4.2.6.8 and 6.1.1.4'

loop_
_geom_angle_atom_site_label_1
_geom_angle_atom_site_label_2
_geom_angle_atom_site_label_3
_geom_angle
C12 C11 C16 119.0(2)
C12 C11 P1 126.6(2)
C16 C11 P1 114.29(19)
C12 C11 P1A 110.2(3)
C16 C11 P1A 129.2(3)
P1 C11 P1A 22.6(3)
C22 C21 C26 120.7(3)
C22 C21 P1A 98.7(4)
C26 C21 P1A 139.0(4)
C22 C21 P1 120.8(2)
C26 C21 P1 118.5(2)
P1A C21 P1 24.2(3)
C1 P1 C11 117.71(15)
C1 P1 C21 114.98(15)
C11 P1 C21 111.14(12)
C1 P1 H01 103.7(11)
C11 P1 H01 101.4(11)
C21 P1 H01 105.9(11)
C2 C1 B1 108.7(4)
C2 C1 P1 106.4(4)
B1 C1 P1 107.2(2)
C2 C1 H1 111.4
B1 C1 H1 111.4
P1 C1 H1 111.4
C31 B1 C41 110.4(3)
C31 B1 C1 112.0(3)
C41 B1 C1 114.0(3)
C31 B1 H02 107.9(16)
C41 B1 H02 109.1(16)
C1 B1 H02 103.0(15)
C36 C31 C32 113.1(3)
C36 C31 B1 122.9(4)
C32 C31 B1 124.1(4)
C32 F32 H02A 109(3)
F32 C32 C33 115.4(4)
F32 C32 C31 119.4(4)
C33 C32 C31 125.2(4)
F33 C33 C34 119.8(4)
F33 C33 C32 121.5(4)
C34 C33 C32 118.8(4)
F34 C34 C35 119.5(5)
F34 C34 C33 121.7(5)
C35 C34 C33 118.7(4)
F35 C35 C34 119.3(5)
F35 C35 C36 120.5(5)
C34 C35 C36 120.2(5)
F36 C36 C31 120.1(4)
F36 C36 C35 115.8(4)
C31 C36 C35 124.0(4)
C46 C41 C42 112.8(4)
C46 C41 B1 126.6(4)
C42 C41 B1 120.6(4)
F42 C42 C43 116.4(4)
F42 C42 C41 119.9(4)
C43 C42 C41 123.6(4)
F43 C43 C44 119.2(5)
F43 C43 C42 120.3(5)
C44 C43 C42 120.5(5)
F44 C44 C43 120.8(6)
F44 C44 C45 120.6(7)
C43 C44 C45 118.6(5)
C44 C45 F45 119.9(5)
C44 C45 C46 119.9(6)
F45 C45 C46 120.2(5)
F46 C46 C41 120.1(4)
F46 C46 C45 115.3(5)
C41 C46 C45 124.5(5)
C21 P1A C1A 113.4(8)
C21 P1A C11 107.4(4)
C1A P1A C11 117.6(7)
C21 P1A H01A 112(7)
C1A P1A H01A 102(7)
C11 P1A H01A 105(7)
C2A C1A B1A 107.7(16)
C2A C1A P1A 109.4(16)
B1A C1A P1A 108.8(12)
C2A C1A H1A 110.3
B1A C1A H1A 110.3
P1A C1A H1A 110.3
C1A C2A H201 109.5
C1A C2A H202 109.5
H201 C2A H202 109.5
C1A C2A H203 109.5
H201 C2A H203 109.5
H202 C2A H203 109.5
C31A B1A C41A 110.1(14)
C31A B1A C1A 112.0(13)
C41A B1A C1A 115.7(15)
C31A B1A H02A 103(9)
C41A B1A H02A 109(9)
C1A B1A H02A 107(9)
C36A C31A C32A 115.5(13)
C36A C31A B1A 128.1(16)
C32A C31A B1A 115.8(15)
F32A C32A C33A 113.5(15)
F32A C32A C31A 124.5(16)
C33A C32A C31A 121.8(14)
F33A C33A C34A 121.4(17)
F33A C33A C32A 119.0(17)
C34A C33A C32A 119.1(16)
F34A C34A C33A 118(2)
F34A C34A C35A 116(2)
C33A C34A C35A 118.4(19)
F35A C35A C34A 118.4(18)
F35A C35A C36A 124.0(18)
C34A C35A C36A 117.2(17)
F36A C36A C31A 121.9(16)
F36A C36A C35A 113.6(16)
C31A C36A C35A 124.3(15)
C46A C41A C42A 113.5(14)
C46A C41A B1A 120.2(15)
C42A C41A B1A 125.6(16)
F42A C42A C41A 118.8(16)
F42A C42A C43A 117.5(16)
C41A C42A C43A 123.4(15)
F43A C43A C44A 121.7(19)
F43A C43A C42A 117.7(19)
C44A C43A C42A 120.1(17)
F44A C44A C45A 119(2)
F44A C44A C43A 124(2)
C45A C44A C43A 116.7(17)
F45A C45A C44A 123.9(18)
F45A C45A C46A 115.8(17)
C44A C45A C46A 119.7(16)
C41A C46A F46A 121.0(15)
C41A C46A C45A 125.2(15)
F46A C46A C45A 113.6(15)
C13 C12 C11 118.5(2)
C13 C12 C17 116.7(2)
C11 C12 C17 124.7(3)
C14 C13 C12 123.2(3)
C14 C13 H13 118.4
C12 C13 H13 118.4
C15 C14 C13 117.4(3)
C15 C14 C18 121.0(3)
C13 C14 C18 121.7(3)
C14 C15 C16 122.5(3)
C14 C15 H15 118.8
C16 C15 H15 118.8
C15 C16 C11 119.5(2)
C15 C16 C19 116.9(2)
C11 C16 C19 123.7(2)
C12 C17 H17A 109.5
C12 C17 H17B 109.5
H17A C17 H17B 109.5
C12 C17 H17C 109.5
H17A C17 H17C 109.5
H17B C17 H17C 109.5
C14 C18 H18A 109.5
C14 C18 H18B 109.5
H18A C18 H18B 109.5
C14 C18 H18C 109.5
H18A C18 H18C 109.5
H18B C18 H18C 109.5
C16 C19 H19A 109.5
C16 C19 H19B 109.5
H19A C19 H19B 109.5
C16 C19 H19C 109.5
H19A C19 H19C 109.5
H19B C19 H19C 109.5
C23 C22 C21 118.4(3)
C23 C22 C27 118.8(3)
C21 C22 C27 122.8(3)
C24 C23 C22 122.5(3)
C24 C23 H23 118.7
C22 C23 H23 118.7
C25 C24 C23 117.5(3)
C25 C24 C28 120.8(3)
C23 C24 C28 121.7(3)
C24 C25 C26 123.0(3)
C24 C25 H25 118.5
C26 C25 H25 118.5
C25 C26 C21 117.9(3)
C25 C26 C29 117.0(2)
C21 C26 C29 125.1(2)
C22 C27 H27A 109.5
C22 C27 H27B 109.5
H27A C27 H27B 109.5
C22 C27 H27C 109.5
H27A C27 H27C 109.5
H27B C27 H27C 109.5
C24 C28 H28A 109.5
C24 C28 H28B 109.5
H28A C28 H28B 109.5
C24 C28 H28C 109.5
H28A C28 H28C 109.5
H28B C28 H28C 109.5
C26 C29 H29A 109.5
C26 C29 H29B 109.5
H29A C29 H29B 109.5
C26 C29 H29C 109.5
H29A C29 H29C 109.5
H29B C29 H29C 109.5

loop_
_geom_bond_atom_site_label_1
_geom_bond_atom_site_label_2
_geom_bond_distance
C11 C12 1.413(4)
C11 C16 1.419(4)
C11 P1 1.806(3)
C11 P1A 1.968(7)
C21 C22 1.401(4)
C21 C26 1.406(4)
C21 P1A 1.754(6)
C21 P1 1.834(3)
P1 C1 1.805(3)
P1 H01 1.26(3)
C1 C2 1.566(6)
C1 B1 1.669(5)
C1 H1 0.9900
C2 H2A 0.9700
C2 H2B 0.9700
C2 H2C 0.9700
B1 C31 1.630(5)
B1 C41 1.641(5)
B1 H02 1.14(3)
C31 C36 1.374(6)
C31 C32 1.389(5)
F32 C32 1.358(4)
F32 H02A 1.42(17)
C32 C33 1.380(6)
F33 C33 1.339(5)
C33 C34 1.373(6)
F34 C34 1.338(4)
C34 C35 1.370(7)
F35 C35 1.340(5)
C35 C36 1.385(6)
F36 C36 1.350(5)
C41 C46 1.367(6)
C41 C42 1.398(5)
F42 C42 1.338(5)
C42 C43 1.370(6)
F43 C43 1.341(6)
C43 C44 1.353(8)
F44 C44 1.345(5)
C44 C45 1.353(7)
F45 C45 1.359(7)
C45 C46 1.379(6)
F46 C46 1.362(5)
P1A C1A 1.787(15)
P1A H01A 1.25(2)
C1A C2A 1.564(17)
C1A B1A 1.650(17)
C1A H1A 0.9900
C2A H201 0.9700
C2A H202 0.9700
C2A H203 0.9700
B1A C31A 1.623(14)
B1A C41A 1.635(15)
B1A H02A 1.11(2)
C31A C36A 1.353(16)
C31A C32A 1.383(13)
F32A C32A 1.354(14)
C32A C33A 1.379(14)
F33A C33A 1.346(14)
C33A C34A 1.377(14)
F34A C34A 1.346(15)
C34A C35A 1.382(15)
F35A C35A 1.344(15)
C35A C36A 1.386(14)
F36A C36A 1.342(14)
C41A C46A 1.352(17)
C41A C42A 1.370(14)
F42A C42A 1.346(14)
C42A C43A 1.383(14)
F43A C43A 1.352(15)
C43A C44A 1.374(14)
F44A C44A 1.353(14)
C44A C45A 1.368(14)
F45A C45A 1.345(14)
C45A C46A 1.372(14)
F46A C46A 1.363(14)
C12 C13 1.391(4)
C12 C17 1.510(4)
C13 C14 1.388(4)
C13 H13 0.9400
C14 C15 1.382(4)
C14 C18 1.507(4)
C15 C16 1.386(4)
C15 H15 0.9400
C16 C19 1.507(4)
C17 H17A 0.9700
C17 H17B 0.9700
C17 H17C 0.9700
C18 H18A 0.9700
C18 H18B 0.9700
C18 H18C 0.9700
C19 H19A 0.9700
C19 H19B 0.9700
C19 H19C 0.9700
C22 C23 1.389(4)
C22 C27 1.509(4)
C23 C24 1.386(4)
C23 H23 0.9400
C24 C25 1.380(4)
C24 C28 1.513(4)
C25 C26 1.390(4)
C25 H25 0.9400
C26 C29 1.519(4)
C27 H27A 0.9700
C27 H27B 0.9700
C27 H27C 0.9700
C28 H28A 0.9700
C28 H28B 0.9700
C28 H28C 0.9700
C29 H29A 0.9700
C29 H29B 0.9700
C29 H29C 0.9700

loop_
_geom_torsion_atom_site_label_1
_geom_torsion_atom_site_label_2
_geom_torsion_atom_site_label_3
_geom_torsion_atom_site_label_4
_geom_torsion
C12 C11 P1 C1 -16.7(3)
C16 C11 P1 C1 159.3(2)
P1A C11 P1 C1 -64.6(5)
C12 C11 P1 C21 118.9(2)
C16 C11 P1 C21 -65.1(2)
P1A C11 P1 C21 71.0(5)
C22 C21 P1 C1 79.3(3)
C26 C21 P1 C1 -99.3(3)
P1A C21 P1 C1 53.2(5)
C22 C21 P1 C11 -57.6(3)
C26 C21 P1 C11 123.8(2)
P1A C21 P1 C11 -83.8(5)
C11 P1 C1 C2 -65.3(5)
C21 P1 C1 C2 160.7(4)
C11 P1 C1 B1 178.6(2)
C21 P1 C1 B1 44.6(3)
C2 C1 B1 C31 42.1(5)
P1 C1 B1 C31 156.7(3)
C2 C1 B1 C41 168.3(4)
P1 C1 B1 C41 -77.1(3)
C41 B1 C31 C36 100.6(5)
C1 B1 C31 C36 -131.2(4)
C41 B1 C31 C32 -78.2(5)
C1 B1 C31 C32 50.0(5)
C36 C31 C32 F32 -178.6(4)
B1 C31 C32 F32 0.3(7)
C36 C31 C32 C33 1.6(8)
B1 C31 C32 C33 -179.5(5)
F32 C32 C33 F33 -0.6(8)
C31 C32 C33 F33 179.2(5)
F32 C32 C33 C34 -179.7(6)
C31 C32 C33 C34 0.1(9)
F33 C33 C34 F34 1.2(11)
C32 C33 C34 F34 -179.7(6)
F33 C33 C34 C35 178.1(8)
C32 C33 C34 C35 -2.8(11)
F34 C34 C35 F35 -1.8(14)
C33 C34 C35 F35 -178.8(8)
F34 C34 C35 C36 -179.3(8)
C33 C34 C35 C36 3.7(14)
C32 C31 C36 F36 -179.1(4)
B1 C31 C36 F36 2.0(7)
C32 C31 C36 C35 -0.7(9)
B1 C31 C36 C35 -179.6(7)
F35 C35 C36 F36 -1.0(13)
C34 C35 C36 F36 176.6(8)
F35 C35 C36 C31 -179.5(7)
C34 C35 C36 C31 -1.9(14)
C31 B1 C41 C46 86.8(5)
C1 B1 C41 C46 -40.2(5)
C31 B1 C41 C42 -95.5(4)
C1 B1 C41 C42 137.4(3)
C46 C41 C42 F42 -178.6(4)
B1 C41 C42 F42 3.4(5)
C46 C41 C42 C43 2.3(6)
B1 C41 C42 C43 -175.7(4)
F42 C42 C43 F43 -2.7(7)
C41 C42 C43 F43 176.4(4)
F42 C42 C43 C44 179.8(7)
C41 C42 C43 C44 -1.1(9)
F43 C43 C44 F44 0.4(13)
C42 C43 C44 F44 177.9(7)
F43 C43 C44 C45 -177.9(7)
C42 C43 C44 C45 -0.3(12)
F44 C44 C45 F45 1.6(14)
C43 C44 C45 F45 179.8(7)
F44 C44 C45 C46 -177.9(8)
C43 C44 C45 C46 0.4(13)
C42 C41 C46 F46 -179.2(4)
B1 C41 C46 F46 -1.3(7)
C42 C41 C46 C45 -2.3(7)
B1 C41 C46 C45 175.5(5)
C44 C45 C46 F46 178.1(7)
F45 C45 C46 F46 -1.4(9)
C44 C45 C46 C41 1.0(11)
F45 C45 C46 C41 -178.4(5)
C22 C21 P1A C1A 133.9(8)
C26 C21 P1A C1A -30.4(11)
P1 C21 P1A C1A -68.6(9)
C22 C21 P1A C11 -94.4(5)
C26 C21 P1A C11 101.3(4)
P1 C21 P1A C11 63.1(5)
C12 C11 P1A C21 144.3(4)
C16 C11 P1A C21 -20.4(7)
P1 C11 P1A C21 -75.0(6)
C12 C11 P1A C1A -86.4(10)
C16 C11 P1A C1A 108.9(9)
P1 C11 P1A C1A 54.3(10)
C21 P1A C1A C2A 152.6(14)
C11 P1A C1A C2A 26.1(19)
C21 P1A C1A B1A -90.1(16)
C11 P1A C1A B1A 143.5(11)
C2A C1A B1A C31A -65(2)
P1A C1A B1A C31A 176.2(15)
C2A C1A B1A C41A 167.4(18)
P1A C1A B1A C41A 49(2)
C41A B1A C31A C36A 95(3)
C1A B1A C31A C36A -35(3)
C41A B1A C31A C32A -93(3)
C1A B1A C31A C32A 137(2)
C36A C31A C32A F32A 178(3)
B1A C31A C32A F32A 5(4)
C36A C31A C32A C33A -8(5)
B1A C31A C32A C33A 179(3)
F32A C32A C33A F33A -4(5)
C31A C32A C33A F33A -179(3)
F32A C32A C33A C34A 168(3)
C31A C32A C33A C34A -7(6)
F33A C33A C34A F34A -18(6)
C32A C33A C34A F34A 170(4)
F33A C33A C34A C35A -168(5)
C32A C33A C34A C35A 21(6)
F34A C34A C35A F35A 18(8)
C33A C34A C35A F35A 168(5)
F34A C34A C35A C36A -169(5)
C33A C34A C35A C36A -19(8)
C32A C31A C36A F36A -177(3)
B1A C31A C36A F36A -5(5)
C32A C31A C36A C35A 9(6)
B1A C31A C36A C35A -179(4)
F35A C35A C36A F36A 2(8)
C34A C35A C36A F36A -170(4)
F35A C35A C36A C31A 177(5)
C34A C35A C36A C31A 4(8)
C31A B1A C41A C46A 128(3)
C1A B1A C41A C46A -103(3)
C31A B1A C41A C42A -62(3)
C1A B1A C41A C42A 67(3)
C46A C41A C42A F42A 179(2)
B1A C41A C42A F42A 9(4)
C46A C41A C42A C43A -7(4)
B1A C41A C42A C43A -177(3)
F42A C42A C43A F43A -3(5)
C41A C42A C43A F43A -178(3)
F42A C42A C43A C44A -175(4)
C41A C42A C43A C44A 10(6)
F43A C43A C44A F44A 2(9)
C42A C43A C44A F44A 173(5)
F43A C43A C44A C45A 176(5)
C42A C43A C44A C45A -12(8)
F44A C44A C45A F45A -3(9)
C43A C44A C45A F45A -178(4)
F44A C44A C45A C46A -174(5)
C43A C44A C45A C46A 11(8)
C42A C41A C46A F46A -180(2)
B1A C41A C46A F46A -9(4)
C42A C41A C46A C45A 5(5)
B1A C41A C46A C45A 176(3)
F45A C45A C46A C41A 180(3)
C44A C45A C46A C41A -8(6)
F45A C45A C46A F46A 5(4)
C44A C45A C46A F46A 177(4)
C16 C11 C12 C13 -0.2(4)
P1 C11 C12 C13 175.6(2)
P1A C11 C12 C13 -166.7(3)
C16 C11 C12 C17 178.9(3)
P1 C11 C12 C17 -5.3(4)
P1A C11 C12 C17 12.4(4)
C11 C12 C13 C14 -0.8(4)
C17 C12 C13 C14 -179.9(3)
C12 C13 C14 C15 1.2(4)
C12 C13 C14 C18 179.8(3)
C13 C14 C15 C16 -0.7(4)
C18 C14 C15 C16 -179.4(3)
C14 C15 C16 C11 -0.2(4)
C14 C15 C16 C19 -179.9(3)
C12 C11 C16 C15 0.6(4)
P1 C11 C16 C15 -175.7(2)
P1A C11 C16 C15 164.2(4)
C12 C11 C16 C19 -179.6(2)
P1 C11 C16 C19 4.1(3)
P1A C11 C16 C19 -16.0(5)
C26 C21 C22 C23 1.4(4)
P1A C21 C22 C23 -166.7(3)
P1 C21 C22 C23 -177.2(2)
C26 C21 C22 C27 -179.5(3)
P1A C21 C22 C27 12.5(4)
P1 C21 C22 C27 1.9(4)
C21 C22 C23 C24 0.6(5)
C27 C22 C23 C24 -178.6(3)
C22 C23 C24 C25 -2.1(5)
C22 C23 C24 C28 177.3(3)
C23 C24 C25 C26 1.8(5)
C28 C24 C25 C26 -177.7(3)
C24 C25 C26 C21 0.1(4)
C24 C25 C26 C29 180.0(3)
C22 C21 C26 C25 -1.7(4)
P1A C21 C26 C25 160.2(5)
P1 C21 C26 C25 176.9(2)
C22 C21 C26 C29 178.4(3)
P1A C21 C26 C29 -19.7(6)
P1 C21 C26 C29 -2.9(4)
